data_1505092
loop_
_publ_author_name
'Fei, Zhaofu'
'Ang, Wee Han'
'Zhao, Dongbin'
'Scopelliti, Rosario'
'Zvereva, Elena E.'
'Katsyuba, Sergey A.'
'Dyson, Paul J.'

_publ_section_title
;
 Revisiting ether-derivatized imidazolium-based ionic liquids.
;
_journal_issue 34
_journal_name_full 'The journal of physical chemistry. B'
_journal_page_first 10095
_journal_page_last 10108
_journal_paper_doi 10.1021/jp073419l
_journal_volume 111
_journal_year 2007
_chemical_formula_moiety 'C9 H17 N2 O2, I'
_chemical_formula_sum 'C9 H17 I N2 O2'
_chemical_formula_weight 312.15
_chemical_name_systematic
; 
 ? 
;
_space_group_IT_number 14
_symmetry_cell_setting monoclinic
_symmetry_space_group_name_Hall '-P 2yn'
_symmetry_space_group_name_H-M 'P 1 21/n 1'
_atom_sites_solution_hydrogens geom
_atom_sites_solution_primary direct
_atom_sites_solution_secondary difmap
_audit_creation_method SHELXL-97
_cell_angle_alpha 90.00
_cell_angle_beta 103.711(12)
_cell_angle_gamma 90.00
_cell_formula_units_Z 4
_cell_length_a 9.7948(13)
_cell_length_b 13.0859(12)
_cell_length_c 9.9372(14)
_cell_measurement_reflns_used 4463
_cell_measurement_temperature 140(2)
_cell_measurement_theta_max 26.82
_cell_measurement_theta_min 2.62
_cell_volume 1237.4(3)
_computing_cell_refinement 'Oxford Diffraction CrysAlis RED'
_computing_data_collection 'Oxford Diffraction CrysAlis CCD'
_computing_data_reduction 'Oxford Diffraction CrysAlis RED'
_computing_molecular_graphics 'Crystal Impact DIAMOND'
_computing_publication_material 'Bruker SHELXTL'
_computing_structure_refinement 'SHELXL-97 (Sheldrick, 1997)'
_computing_structure_solution 'SiR92 (Altomare et al, 1993)'
_diffrn_ambient_temperature 140(2)
_diffrn_measured_fraction_theta_full 0.842
_diffrn_measured_fraction_theta_max 0.842
_diffrn_measurement_device_type 'Oxford Diffraction KM4/Sapphire CCD'
_diffrn_measurement_method 'phi and omega scans'
_diffrn_radiation_monochromator graphite
_diffrn_radiation_source 'fine-focus sealed tube'
_diffrn_radiation_type MoK\a
_diffrn_radiation_wavelength 0.71073
_diffrn_reflns_av_R_equivalents 0.0759
_diffrn_reflns_av_sigmaI/netI 0.0477
_diffrn_reflns_limit_h_max 12
_diffrn_reflns_limit_h_min -9
_diffrn_reflns_limit_k_max 17
_diffrn_reflns_limit_k_min -17
_diffrn_reflns_limit_l_max 13
_diffrn_reflns_limit_l_min -13
_diffrn_reflns_number 8950
_diffrn_reflns_theta_full 29.22
_diffrn_reflns_theta_max 29.22
_diffrn_reflns_theta_min 3.11
_exptl_absorpt_coefficient_mu 2.569
_exptl_absorpt_correction_T_max 0.7310
_exptl_absorpt_correction_T_min 0.2850
_exptl_absorpt_correction_type refdelf
_exptl_absorpt_process_details
; 
(See: Walker, N. & Stuart, D. (1983) Acta Cryst. A39, 158-166) 
;
_exptl_crystal_colour colourless
_exptl_crystal_density_diffrn 1.676
_exptl_crystal_density_method 'not measured'
_exptl_crystal_description prismatic
_exptl_crystal_F_000 616
_exptl_crystal_size_max 0.26
_exptl_crystal_size_mid 0.20
_exptl_crystal_size_min 0.19
_refine_diff_density_max 1.424
_refine_diff_density_min -1.740
_refine_diff_density_rms 0.165
_refine_ls_extinction_method none
_refine_ls_goodness_of_fit_ref 1.166
_refine_ls_hydrogen_treatment constr
_refine_ls_matrix_type full
_refine_ls_number_parameters 185
_refine_ls_number_reflns 2830
_refine_ls_number_restraints 0
_refine_ls_restrained_S_all 1.166
_refine_ls_R_factor_all 0.0578
_refine_ls_R_factor_gt 0.0498
_refine_ls_shift/su_max 0.001
_refine_ls_shift/su_mean 0.000
_refine_ls_structure_factor_coef Fsqd
_refine_ls_weighting_details 'calc w=1/[\s^2^(Fo^2^)+(0.0760P)^2^+1.4303P] where P=(Fo^2^+2Fc^2^)/3'
_refine_ls_weighting_scheme calc
_refine_ls_wR_factor_gt 0.1355
_refine_ls_wR_factor_ref 0.1400
_reflns_number_gt 2370
_reflns_number_total 2830
_reflns_threshold_expression >2sigma(I)
_cod_data_source_file jp073419lsi20070504_092028.cif
_cod_data_source_block 5I_pd341
_cod_depositor_comments
;
The following automatic conversions were performed:

'_symmetry_cell_setting' value 'Monoclinic' changed to 'monoclinic'
according to /home/saulius/struct/CIF-dictionaries/cif_core.dic
dictionary named 'cif_core.dic' version 2.4.1 from 2010-06-29.

Automatic conversion script
Id: cif_fix_values 1715 2011-07-08 13:25:40Z adriana 
;
_cod_original_sg_symbol_H-M P2(1)/n
_cod_database_code 1505092

loop_
_symmetry_equiv_pos_as_xyz
'x, y, z'
'-x+1/2, y+1/2, -z+1/2'
'-x, -y, -z'
'x-1/2, -y-1/2, z-1/2'

loop_
_atom_site_label
_atom_site_type_symbol
_atom_site_fract_x
_atom_site_fract_y
_atom_site_fract_z
_atom_site_U_iso_or_equiv
_atom_site_adp_type
_atom_site_occupancy
_atom_site_symmetry_multiplicity
_atom_site_calc_flag
_atom_site_refinement_flags
_atom_site_disorder_assembly
_atom_site_disorder_group
I1 I 0.08539(4) 0.84138(2) 0.77493(3) 0.03536(16) Uani 1 1 d . . .
N1 N 0.2199(5) 0.4998(3) 0.0040(4) 0.0285(8) Uani 1 1 d . . .
N2 N 0.1898(5) 0.4279(3) 0.1893(4) 0.0364(10) Uani 1 1 d . A .
C1 C 0.2546(6) 0.5039(4) 0.1407(5) 0.0321(11) Uani 1 1 d . . .
H1 H 0.3153 0.5528 0.1950 0.039 Uiso 1 1 calc R . .
C2 C 0.1297(6) 0.4202(4) -0.0368(5) 0.0326(10) Uani 1 1 d . . .
H2 H 0.0883 0.4005 -0.1295 0.039 Uiso 1 1 calc R . .
C3 C 0.1104(6) 0.3751(4) 0.0784(6) 0.0350(11) Uani 1 1 d . . .
H3 H 0.0526 0.3174 0.0826 0.042 Uiso 1 1 calc R . .
C4 C 0.2709(7) 0.5706(4) -0.0859(6) 0.0445(14) Uani 1 1 d . . .
H4A H 0.1976 0.6209 -0.1233 0.067 Uiso 1 1 calc R . .
H4B H 0.2946 0.5327 -0.1624 0.067 Uiso 1 1 calc R . .
H4C H 0.3547 0.6058 -0.0327 0.067 Uiso 1 1 calc R . .
C5 C 0.1977(10) 0.4066(5) 0.3358(6) 0.068(2) Uani 1 1 d . . .
H5A H 0.2082 0.3318 0.3499 0.082 Uiso 0.595(14) 1 calc PR A 1
H5B H 0.2844 0.4388 0.3912 0.082 Uiso 0.595(14) 1 calc PR A 1
H5D H 0.1142 0.3656 0.3412 0.082 Uiso 0.405(14) 1 d PR A 2
H5E H 0.2819 0.3643 0.3737 0.082 Uiso 0.405(14) 1 d PR A 2
C6 C 0.0902(11) 0.4373(8) 0.3879(10) 0.040(3) Uani 0.595(14) 1 d P A 1
H6A H 0.1196 0.4334 0.4902 0.048 Uiso 0.595(14) 1 calc PR A 1
H6B H 0.0112 0.3890 0.3570 0.048 Uiso 0.595(14) 1 calc PR A 1
O1 O 0.0407(11) 0.5383(7) 0.3499(8) 0.036(2) Uani 0.595(14) 1 d P A 1
C7 C 0.1216(16) 0.6190(13) 0.4256(13) 0.048(3) Uani 0.595(14) 1 d P A 1
H7A H 0.2167 0.6196 0.4076 0.057 Uiso 0.595(14) 1 calc PR A 1
H7B H 0.1313 0.6086 0.5261 0.057 Uiso 0.595(14) 1 calc PR A 1
C8 C 0.049(3) 0.718(2) 0.382(3) 0.053(8) Uani 0.595(14) 1 d P A 1
H8A H -0.0513 0.7136 0.3824 0.064 Uiso 0.595(14) 1 calc PR A 1
H8B H 0.0928 0.7736 0.4458 0.064 Uiso 0.595(14) 1 calc PR A 1
O2 O 0.064(2) 0.7390(14) 0.2471(18) 0.038(3) Uani 0.595(14) 1 d P A 1
C9 C -0.026(5) 0.824(3) 0.187(5) 0.061(13) Uani 0.595(14) 1 d P A 1
H9A H -0.1244 0.8068 0.1834 0.091 Uiso 0.595(14) 1 calc PR A 1
H9B H -0.0156 0.8371 0.0927 0.091 Uiso 0.595(14) 1 calc PR A 1
H9C H 0.0004 0.8853 0.2437 0.091 Uiso 0.595(14) 1 calc PR A 1
C6A C 0.2005(14) 0.4936(9) 0.4189(11) 0.029(3) Uani 0.405(14) 1 d P A 2
H6D H 0.2961 0.5232 0.4372 0.035 Uiso 0.405(14) 1 calc PR A 2
H6E H 0.1840 0.4716 0.5090 0.035 Uiso 0.405(14) 1 calc PR A 2
O1A O 0.1026(14) 0.5722(10) 0.3650(12) 0.026(2) Uani 0.405(14) 1 d P A 2
C7A C 0.1482(17) 0.6688(13) 0.4243(17) 0.031(3) Uani 0.405(14) 1 d P A 2
H7D H 0.2415 0.6856 0.4079 0.037 Uiso 0.405(14) 1 calc PR A 2
H7E H 0.1568 0.6668 0.5256 0.037 Uiso 0.405(14) 1 calc PR A 2
C8A C 0.045(3) 0.747(3) 0.360(4) 0.029(5) Uani 0.405(14) 1 d P A 2
H8D H -0.0503 0.7252 0.3661 0.035 Uiso 0.405(14) 1 calc PR A 2
H8E H 0.0665 0.8121 0.4128 0.035 Uiso 0.405(14) 1 calc PR A 2
O2B O 0.046(3) 0.7649(16) 0.220(2) 0.024(3) Uani 0.405(14) 1 d P A 2
C9A C -0.049(6) 0.829(4) 0.159(7) 0.047(10) Uani 0.405(14) 1 d P A 2
H9D H -0.1419 0.8056 0.1658 0.071 Uiso 0.405(14) 1 calc PR A 2
H9E H -0.0463 0.8353 0.0616 0.071 Uiso 0.405(14) 1 calc PR A 2
H9F H -0.0300 0.8964 0.2040 0.071 Uiso 0.405(14) 1 calc PR A 2

loop_
_atom_site_aniso_label
_atom_site_aniso_U_11
_atom_site_aniso_U_22
_atom_site_aniso_U_33
_atom_site_aniso_U_23
_atom_site_aniso_U_13
_atom_site_aniso_U_12
I1 0.0407(3) 0.0280(2) 0.0377(2) 0.00419(11) 0.00981(18) -0.00050(12)
N1 0.030(2) 0.0285(18) 0.0281(19) 0.0003(15) 0.0094(18) 0.0023(16)
N2 0.057(3) 0.0284(19) 0.026(2) 0.0019(16) 0.014(2) 0.006(2)
C1 0.035(3) 0.031(2) 0.027(2) -0.0036(17) 0.002(2) 0.001(2)
C2 0.035(3) 0.030(2) 0.030(2) -0.0055(18) 0.004(2) -0.002(2)
C3 0.037(3) 0.029(2) 0.043(3) 0.000(2) 0.019(3) 0.000(2)
C4 0.060(4) 0.034(2) 0.049(3) 0.011(2) 0.031(3) 0.005(2)
C5 0.135(8) 0.044(3) 0.032(3) 0.009(2) 0.035(4) 0.029(4)
C6 0.041(6) 0.049(5) 0.032(4) 0.012(4) 0.013(4) 0.012(4)
O1 0.036(5) 0.041(4) 0.030(3) -0.009(3) 0.003(4) 0.004(4)
C7 0.048(8) 0.058(9) 0.032(5) -0.016(7) -0.001(5) 0.002(7)
C8 0.060(13) 0.063(16) 0.041(12) -0.022(10) 0.022(9) -0.014(10)
O2 0.034(6) 0.042(9) 0.032(8) -0.002(5) -0.002(6) 0.012(6)
C9 0.07(2) 0.046(14) 0.07(2) -0.023(12) 0.020(16) -0.028(14)
C6A 0.034(8) 0.033(6) 0.021(5) 0.006(4) 0.006(5) 0.006(5)
O1A 0.023(6) 0.031(5) 0.023(5) 0.000(4) 0.005(5) -0.002(4)
C7A 0.027(8) 0.030(8) 0.036(7) -0.008(7) 0.008(6) -0.008(7)
C8A 0.011(8) 0.050(15) 0.024(10) -0.014(10) -0.002(7) -0.008(8)
O2B 0.028(10) 0.027(9) 0.016(7) 0.007(5) 0.002(7) 0.011(7)
C9A 0.047(17) 0.054(17) 0.045(16) -0.011(10) 0.020(16) 0.011(12)

loop_
_atom_type_symbol
_atom_type_description
_atom_type_scat_dispersion_real
_atom_type_scat_dispersion_imag
_atom_type_scat_source
C C 0.0033 0.0016 'International Tables Vol C Tables 4.2.6.8 and 6.1.1.4'
H H 0.0000 0.0000 'International Tables Vol C Tables 4.2.6.8 and 6.1.1.4'
N N 0.0061 0.0033 'International Tables Vol C Tables 4.2.6.8 and 6.1.1.4'
O O 0.0106 0.0060 'International Tables Vol C Tables 4.2.6.8 and 6.1.1.4'
I I -0.4742 1.8119 'International Tables Vol C Tables 4.2.6.8 and 6.1.1.4'

loop_
_geom_angle_atom_site_label_1
_geom_angle_atom_site_label_2
_geom_angle_atom_site_label_3
_geom_angle
C1 N1 C2 109.1(4)
C1 N1 C4 124.3(5)
C2 N1 C4 126.6(5)
C1 N2 C3 108.2(4)
C1 N2 C5 125.8(5)
C3 N2 C5 125.9(5)
N1 C1 N2 108.4(4)
N1 C1 H1 125.8
N2 C1 H1 125.8
C3 C2 N1 107.1(4)
C3 C2 H2 126.4
N1 C2 H2 126.4
C2 C3 N2 107.2(4)
C2 C3 H3 126.4
N2 C3 H3 126.4
N1 C4 H4A 109.5
N1 C4 H4B 109.5
H4A C4 H4B 109.5
N1 C4 H4C 109.5
H4A C4 H4C 109.5
H4B C4 H4C 109.5
C6 C5 C6A 55.7(7)
C6 C5 N2 117.7(7)
C6A C5 N2 114.7(6)
C6 C5 H5A 107.9
C6A C5 H5A 137.1
N2 C5 H5A 107.9
C6 C5 H5B 107.9
C6A C5 H5B 55.5
N2 C5 H5B 107.9
H5A C5 H5B 107.2
C6 C5 H5D 53.6
C6A C5 H5D 108.0
N2 C5 H5D 107.9
H5A C5 H5D 61.1
H5B C5 H5D 144.2
C6 C5 H5E 132.9
C6A C5 H5E 109.4
N2 C5 H5E 109.0
H5A C5 H5E 49.1
H5B C5 H5E 59.9
H5D C5 H5E 107.5
C5 C6 O1 115.1(8)
C5 C6 H5D 46.7
O1 C6 H5D 140.7
C5 C6 H6A 108.5
O1 C6 H6A 108.5
H5D C6 H6A 110.5
C5 C6 H6B 108.5
O1 C6 H6B 108.5
H5D C6 H6B 63.4
H6A C6 H6B 107.5
C7 O1 C6 115.8(10)
O1 C7 C8 109.0(16)
O1 C7 H7A 109.9
C8 C7 H7A 109.9
O1 C7 H7B 109.9
C8 C7 H7B 109.9
H7A C7 H7B 108.3
O2 C8 C7 107(2)
O2 C8 H8A 110.3
C7 C8 H8A 110.3
O2 C8 H8B 110.3
C7 C8 H8B 110.3
H8A C8 H8B 108.5
C8 O2 C9 110(2)
C5 C6A O1A 116.7(10)
C5 C6A H6D 108.1
O1A C6A H6D 108.1
C5 C6A H6E 108.1
O1A C6A H6E 108.1
H6D C6A H6E 107.3
C6A O1A C7A 111.7(13)
O1A C7A C8A 109.0(19)
O1A C7A H7D 109.9
C8A C7A H7D 109.9
O1A C7A H7E 109.9
C8A C7A H7E 109.9
H7D C7A H7E 108.3
O2B C8A C7A 112(3)
O2B C8A H8D 109.2
C7A C8A H8D 109.2
O2B C8A H8E 109.2
C7A C8A H8E 109.2
H8D C8A H8E 107.9
C9A O2B C8A 113(3)
O2B C9A H9D 109.5
O2B C9A H9E 109.5
H9D C9A H9E 109.5
O2B C9A H9F 109.5
H9D C9A H9F 109.5
H9E C9A H9F 109.5

loop_
_geom_bond_atom_site_label_1
_geom_bond_atom_site_label_2
_geom_bond_distance
N1 C1 1.321(6)
N1 C2 1.364(6)
N1 C4 1.455(6)
N2 C1 1.330(7)
N2 C3 1.376(7)
N2 C5 1.466(7)
C1 H1 0.9500
C2 C3 1.341(7)
C2 H2 0.9500
C3 H3 0.9500
C4 H4A 0.9800
C4 H4B 0.9800
C4 H4C 0.9800
C5 C6 1.339(12)
C5 C6A 1.403(13)
C5 H5A 0.9900
C5 H5B 0.9900
C5 H5D 0.9900
C5 H5E 0.9900
C6 O1 1.428(12)
C6 H5D 1.0963
C6 H6A 0.9900
C6 H6B 0.9900
O1 C7 1.423(15)
C7 C8 1.50(3)
C7 H7A 0.9900
C7 H7B 0.9900
C8 O2 1.40(3)
C8 H8A 0.9900
C8 H8B 0.9900
O2 C9 1.46(5)
C9 H9A 0.9800
C9 H9B 0.9800
C9 H9C 0.9800
C6A O1A 1.421(15)
C6A H6D 0.9900
C6A H6E 0.9900
O1A C7A 1.422(16)
C7A C8A 1.48(4)
C7A H7D 0.9900
C7A H7E 0.9900
C8A O2B 1.41(4)
C8A H8D 0.9900
C8A H8E 0.9900
O2B C9A 1.29(7)
C9A H9D 0.9800
C9A H9E 0.9800
C9A H9F 0.9800

loop_
_geom_torsion_atom_site_label_1
_geom_torsion_atom_site_label_2
_geom_torsion_atom_site_label_3
_geom_torsion_atom_site_label_4
_geom_torsion
C2 N1 C1 N2 0.7(6)
C4 N1 C1 N2 -179.8(5)
C3 N2 C1 N1 -0.7(6)
C5 N2 C1 N1 -178.6(5)
C1 N1 C2 C3 -0.4(6)
C4 N1 C2 C3 -179.9(5)
N1 C2 C3 N2 -0.1(6)
C1 N2 C3 C2 0.5(6)
C5 N2 C3 C2 178.4(5)
C1 N2 C5 C6 100.4(10)
C3 N2 C5 C6 -77.1(9)
C1 N2 C5 C6A 37.7(11)
C3 N2 C5 C6A -139.9(9)
C6A C5 C6 O1 57.8(9)
N2 C5 C6 O1 -44.6(12)
C5 C6 O1 C7 -79.6(12)
C6 O1 C7 C8 -175.3(14)
O1 C7 C8 O2 -71(2)
C7 C8 O2 C9 169(2)
C6 C5 C6A O1A -62.5(10)
N2 C5 C6A O1A 45.3(13)
C5 C6A O1A C7A -156.3(10)
C6A O1A C7A C8A 177.9(17)
O1A C7A C8A O2B -69(2)
C7A C8A O2B C9A 177(3)
